data_7022288
loop_
_publ_author_name
'Borgogelli, Elisa'
'Formica, Mauro'
'Fusi, Vieri'
'Giorgi, Luca'
'Macedi, Eleonora'
'Micheloni, Mauro'
'Paoli, Paola'
'Rossi, Patrizia'

_publ_section_title
;
 Preorganizing binding side-arms on a cyclen scaffold: the choice of a
 suitable metal ion.
;
_journal_issue 8
_journal_name_full 'Dalton transactions (Cambridge, England : 2003)'
_journal_page_first 2902
_journal_page_last 2912
_journal_paper_doi 10.1039/c2dt32278a
_journal_volume 42
_journal_year 2013
_chemical_formula_sum 'C22 H36 Co N4 O9'
_chemical_formula_weight 559.48
_chemical_name_systematic
;
?
;
_space_group_IT_number 13
_symmetry_cell_setting monoclinic
_symmetry_space_group_name_Hall '-P 2yac'
_symmetry_space_group_name_H-M 'P 1 2/n 1'
_atom_sites_solution_hydrogens geom
_atom_sites_solution_primary direct
_atom_sites_solution_secondary difmap
_audit_creation_method SHELXL-97
_cell_angle_alpha 90.00
_cell_angle_beta 98.03(2)
_cell_angle_gamma 90.00
_cell_formula_units_Z 2
_cell_length_a 9.042(2)
_cell_length_b 8.6320(10)
_cell_length_c 16.028(3)
_cell_measurement_reflns_used 1830
_cell_measurement_temperature 298
_cell_measurement_theta_max 26.5931
_cell_measurement_theta_min 4.3225
_cell_volume 1238.7(4)
_computing_cell_refinement
;
CrysAlisPro, Oxford Diffraction Ltd.,
Version 1.171.33.41 (release 06-05-2009 CrysAlis171 .NET)
(compiled May 6 2009,17:20:42)
;
_computing_data_collection
;
CrysAlisPro, Oxford Diffraction Ltd.,
Version 1.171.33.41 (release 06-05-2009 CrysAlis171 .NET)
(compiled May 6 2009,17:20:42)
;
_computing_data_reduction
;
CrysAlisPro, Oxford Diffraction Ltd.,
Version 1.171.33.41 (release 06-05-2009 CrysAlis171 .NET)
(compiled May 6 2009,17:20:42)
;
_computing_molecular_graphics 'ORTEP-3 (Farruggia, 1997)'
_computing_publication_material 'PARST97 (Nardelli, 1995)'
_computing_structure_refinement 'SHELXL-97 (Sheldrick, 1997)'
_computing_structure_solution 'SIR2004 (Altomare, 1999)'
_diffrn_ambient_temperature 298
_diffrn_detector_area_resol_mean 16.4547
_diffrn_measured_fraction_theta_full 0.971
_diffrn_measured_fraction_theta_max 0.869
_diffrn_measurement_device_type 'Xcalibur, Sapphire3'
_diffrn_radiation_monochromator graphite
_diffrn_radiation_source 'Enhance (Mo) X-ray Source'
_diffrn_radiation_type 'Mo K\a'
_diffrn_radiation_wavelength 0.71073
_diffrn_reflns_av_R_equivalents 0.1457
_diffrn_reflns_av_sigmaI/netI 0.2343
_diffrn_reflns_limit_h_max 11
_diffrn_reflns_limit_h_min -11
_diffrn_reflns_limit_k_max 10
_diffrn_reflns_limit_k_min -10
_diffrn_reflns_limit_l_max 19
_diffrn_reflns_limit_l_min -20
_diffrn_reflns_number 11648
_diffrn_reflns_theta_full 25.00
_diffrn_reflns_theta_max 26.65
_diffrn_reflns_theta_min 4.36
_exptl_absorpt_coefficient_mu 0.752
_exptl_absorpt_correction_T_max 1.000
_exptl_absorpt_correction_T_min 0.860
_exptl_absorpt_correction_type multi-scan
_exptl_absorpt_process_details
;
CrysAlisPro, Oxford Diffraction Ltd.,
Version 1.171.33.41 (release 06-05-2009 CrysAlis171 .NET)
(compiled May 6 2009,17:20:42)
Empirical absorption correction using spherical harmonics,
implemented in SCALE3 ABSPACK scaling algorithm.
;
_exptl_crystal_colour pink
_exptl_crystal_density_diffrn 1.500
_exptl_crystal_density_method 'not measured'
_exptl_crystal_F_000 590
_exptl_crystal_size_max 0.42
_exptl_crystal_size_mid 0.38
_exptl_crystal_size_min 0.32
_refine_diff_density_max 0.570
_refine_diff_density_min -0.328
_refine_diff_density_rms 0.083
_refine_ls_extinction_method none
_refine_ls_goodness_of_fit_ref 0.876
_refine_ls_hydrogen_treatment noref
_refine_ls_matrix_type full
_refine_ls_number_parameters 223
_refine_ls_number_reflns 2266
_refine_ls_number_restraints 0
_refine_ls_restrained_S_all 0.876
_refine_ls_R_factor_all 0.2018
_refine_ls_R_factor_gt 0.0801
_refine_ls_shift/su_max 0.000
_refine_ls_shift/su_mean 0.000
_refine_ls_structure_factor_coef Fsqd
_refine_ls_weighting_details 'calc w=1/[\s^2^(Fo^2^)+(0.1005P)^2^+0.0000P] where P=(Fo^2^+2Fc^2^)/3'
_refine_ls_weighting_scheme calc
_refine_ls_wR_factor_gt 0.1751
_refine_ls_wR_factor_ref 0.2028
_reflns_number_gt 909
_reflns_number_total 2266
_reflns_threshold_expression >2sigma(I)
_cod_data_source_file c2dt32278a.txt
_cod_data_source_block 1
_cod_depositor_comments
;
The following automatic conversions were performed:

'_symmetry_cell_setting' value 'Monoclinic' changed to 'monoclinic'
according to /home/saulius/struct/CIF-dictionaries/cif_core.dic
dictionary named 'cif_core.dic' version 2.4.2 from 2011-04-26.

Automatic conversion script
Id: cif_fix_values 1891 2012-01-12 08:04:46Z andrius 
;
_cod_original_sg_symbol_H-M P2/n
_cod_original_formula_sum 'C22 H36 Co1 N4 O9'
_cod_database_code 7022288

loop_
_symmetry_equiv_pos_as_xyz
'x, y, z'
'-x+1/2, y, -z+1/2'
'-x, -y, -z'
'x-1/2, -y, z-1/2'

loop_
_atom_site_label
_atom_site_type_symbol
_atom_site_fract_x
_atom_site_fract_y
_atom_site_fract_z
_atom_site_U_iso_or_equiv
_atom_site_adp_type
_atom_site_occupancy
_atom_site_symmetry_multiplicity
_atom_site_calc_flag
_atom_site_refinement_flags
Co1 Co 0.2500 0.32053(14) 0.2500 0.0561(6) Uani 1 2 d S
O1 O 0.1569(5) 0.1393(5) 0.3039(3) 0.0655(13) Uani 1 1 d .
O2 O -0.0581(6) -0.0912(6) 0.2776(3) 0.0921(19) Uani 1 1 d .
O3 O -0.0658(5) 0.2166(5) 0.4675(3) 0.0636(13) Uani 1 1 d .
O1W O 0.3838(7) 0.9364(6) 0.3532(3) 0.107(2) Uani 1 1 d .
O2W O 0.5288(11) 0.8516(11) 0.4999(6) 0.087(3) Uiso 0.50 1 d P
N1 N 0.4517(6) 0.4408(6) 0.3077(3) 0.0582(16) Uani 1 1 d .
N2 N 0.1670(7) 0.4537(6) 0.3668(3) 0.0536(15) Uani 1 1 d .
C1 C 0.4339(8) 0.5004(9) 0.3922(4) 0.070(2) Uani 1 1 d .
H1A H 0.5097 0.5782 0.4089 0.084 Uiso 1 1 calc R
H1B H 0.4485 0.4164 0.4327 0.084 Uiso 1 1 calc R
C2 C 0.2841(9) 0.5694(8) 0.3935(4) 0.071(2) Uani 1 1 d .
H2A H 0.2751 0.6050 0.4500 0.085 Uiso 1 1 calc R
H2B H 0.2715 0.6579 0.3559 0.085 Uiso 1 1 calc R
C3 C 0.0240(9) 0.5287(7) 0.3372(4) 0.063(2) Uani 1 1 d .
H3A H 0.0132 0.6205 0.3708 0.076 Uiso 1 1 calc R
H3B H -0.0571 0.4585 0.3441 0.076 Uiso 1 1 calc R
C4 C 0.5796(9) 0.3345(9) 0.3186(4) 0.076(2) Uani 1 1 d .
H4A H 0.5954 0.2942 0.2647 0.114 Uiso 1 1 calc R
H4B H 0.5599 0.2506 0.3548 0.114 Uiso 1 1 calc R
H4C H 0.6673 0.3892 0.3434 0.114 Uiso 1 1 calc R
C5 C 0.4845(9) 0.5742(8) 0.2556(5) 0.070(2) Uani 1 1 d .
H5A H 0.5836 0.6133 0.2758 0.084 Uiso 1 1 calc R
H5B H 0.4134 0.6565 0.2611 0.084 Uiso 1 1 calc R
C6 C 0.1517(8) 0.3515(8) 0.4388(4) 0.065(2) Uani 1 1 d .
H6A H 0.2482 0.3064 0.4592 0.078 Uiso 1 1 calc R
H6B H 0.1208 0.4129 0.4840 0.078 Uiso 1 1 calc R
C7 C 0.0428(7) 0.2263(8) 0.4169(4) 0.0520(18) Uani 1 1 d .
C8 C 0.0480(9) 0.1266(7) 0.3520(4) 0.059(2) Uani 1 1 d .
C9 C -0.0606(8) -0.0007(8) 0.3339(5) 0.066(2) Uani 1 1 d .
C10 C -0.1672(8) 0.0005(9) 0.3930(5) 0.072(2) Uani 1 1 d .
H10 H -0.2424 -0.0737 0.3880 0.086 Uiso 1 1 calc R
C11 C -0.1609(9) 0.1048(10) 0.4547(5) 0.071(2) Uani 1 1 d .
H11 H -0.2312 0.0963 0.4916 0.085 Uiso 1 1 calc R

loop_
_atom_site_aniso_label
_atom_site_aniso_U_11
_atom_site_aniso_U_22
_atom_site_aniso_U_33
_atom_site_aniso_U_23
_atom_site_aniso_U_13
_atom_site_aniso_U_12
Co1 0.0757(11) 0.0442(8) 0.0533(9) 0.000 0.0265(7) 0.000
O1 0.074(3) 0.056(3) 0.075(3) 0.002(2) 0.037(3) 0.001(2)
O2 0.113(5) 0.054(3) 0.122(5) -0.033(3) 0.059(4) -0.022(3)
O3 0.072(3) 0.063(3) 0.064(3) 0.004(2) 0.041(3) -0.009(3)
O1W 0.138(5) 0.075(4) 0.118(5) 0.036(3) 0.051(4) 0.024(4)
N1 0.068(4) 0.059(4) 0.055(4) 0.000(3) 0.034(3) -0.002(3)
N2 0.071(4) 0.044(3) 0.050(4) -0.007(3) 0.025(3) -0.003(3)
C1 0.068(5) 0.083(5) 0.065(5) -0.022(4) 0.031(4) -0.021(5)
C2 0.102(6) 0.055(4) 0.066(5) -0.023(4) 0.045(5) -0.020(5)
C3 0.090(6) 0.043(4) 0.065(5) 0.002(4) 0.040(5) -0.005(4)
C4 0.097(6) 0.083(5) 0.049(5) -0.005(4) 0.014(4) -0.008(5)
C5 0.079(5) 0.055(5) 0.083(6) -0.002(4) 0.034(5) -0.005(4)
C6 0.083(6) 0.067(5) 0.050(4) -0.007(4) 0.029(4) 0.005(4)
C7 0.061(5) 0.056(5) 0.044(4) -0.001(3) 0.023(4) 0.002(4)
C8 0.080(6) 0.035(4) 0.070(5) 0.013(4) 0.036(4) 0.018(4)
C9 0.074(5) 0.035(4) 0.096(6) 0.011(4) 0.036(5) 0.004(4)
C10 0.070(6) 0.058(5) 0.095(6) 0.007(5) 0.037(5) -0.001(4)
C11 0.084(6) 0.067(5) 0.073(6) 0.018(5) 0.046(5) 0.011(5)

loop_
_atom_type_symbol
_atom_type_description
_atom_type_scat_dispersion_real
_atom_type_scat_dispersion_imag
_atom_type_scat_source
C C 0.0033 0.0016 'International Tables Vol C Tables 4.2.6.8 and 6.1.1.4'
H H 0.0000 0.0000 'International Tables Vol C Tables 4.2.6.8 and 6.1.1.4'
N N 0.0061 0.0033 'International Tables Vol C Tables 4.2.6.8 and 6.1.1.4'
O O 0.0106 0.0060 'International Tables Vol C Tables 4.2.6.8 and 6.1.1.4'
Co Co 0.3494 0.9721 'International Tables Vol C Tables 4.2.6.8 and 6.1.1.4'

loop_
_geom_angle_atom_site_label_1
_geom_angle_atom_site_label_2
_geom_angle_atom_site_label_3
_geom_angle
_geom_angle_site_symmetry_1
_geom_angle_site_symmetry_3
O1 Co1 O1 78.9(2) 2 .
O1 Co1 N1 100.08(19) 2 .
O1 Co1 N1 123.87(19) . .
O1 Co1 N1 123.87(19) 2 2
O1 Co1 N1 100.08(19) . 2
N1 Co1 N1 123.4(3) . 2
O1 Co1 N2 81.01(17) 2 2
O1 Co1 N2 153.46(18) . 2
N1 Co1 N2 76.7(2) . 2
N1 Co1 N2 77.09(19) 2 2
O1 Co1 N2 153.46(18) 2 .
O1 Co1 N2 81.01(17) . .
N1 Co1 N2 77.09(19) . .
N1 Co1 N2 76.70(19) 2 .
N2 Co1 N2 122.9(2) 2 .
C8 O1 Co1 133.9(4) . .
C11 O3 C7 118.2(6) . .
C4 N1 C1 107.1(6) . .
C4 N1 C5 109.7(5) . .
C1 N1 C5 107.6(5) . .
C4 N1 Co1 110.5(4) . .
C1 N1 Co1 111.2(4) . .
C5 N1 Co1 110.6(4) . .
C3 N2 C2 111.1(5) . .
C3 N2 C6 110.0(5) . .
C2 N2 C6 108.6(5) . .
C3 N2 Co1 108.5(4) . .
C2 N2 Co1 105.1(4) . .
C6 N2 Co1 113.4(4) . .
N1 C1 C2 111.7(6) . .
N2 C2 C1 110.2(5) . .
N2 C3 C5 110.5(5) . 2
N1 C5 C3 111.3(5) . 2
C7 C6 N2 112.7(5) . .
C8 C7 O3 121.6(7) . .
C8 C7 C6 123.7(6) . .
O3 C7 C6 114.7(6) . .
O1 C8 C7 119.8(7) . .
O1 C8 C9 118.2(6) . .
C7 C8 C9 122.0(7) . .
O2 C9 C10 125.8(7) . .
O2 C9 C8 123.5(7) . .
C10 C9 C8 110.7(7) . .
C11 C10 C9 121.9(7) . .
O3 C11 C10 125.6(7) . .

loop_
_geom_bond_atom_site_label_1
_geom_bond_atom_site_label_2
_geom_bond_distance
_geom_bond_site_symmetry_2
Co1 O1 2.026(4) 2
Co1 O1 2.026(4) .
Co1 N1 2.188(6) .
Co1 N1 2.188(5) 2
Co1 N2 2.404(5) 2
Co1 N2 2.404(5) .
O1 C8 1.337(8) .
O2 C9 1.196(8) .
O3 C11 1.290(8) .
O3 C7 1.360(7) .
N1 C4 1.467(8) .
N1 C1 1.478(8) .
N1 C5 1.477(8) .
N2 C3 1.464(8) .
N2 C2 1.475(8) .
N2 C6 1.475(7) .
C1 C2 1.483(9) .
C3 C5 1.531(8) 2
C5 C3 1.531(8) 2
C6 C7 1.471(8) .
C7 C8 1.356(8) .
C8 C9 1.474(10) .
C9 C10 1.443(9) .
C10 C11 1.332(9) .
